data_4062950
_journal_name_full Organometallics
_journal_paper_doi 10.1021/om0497902
_journal_year 2004
_chemical_formula_sum 'C48 H32 N2 O4'
_chemical_formula_weight 700.76
_space_group_IT_number 61
_symmetry_cell_setting orthorhombic
_symmetry_space_group_name_Hall '-P 2ac 2ab'
_symmetry_space_group_name_H-M 'P b c a'
_cell_angle_alpha 90.0000(10)
_cell_angle_beta 90.0000(10)
_cell_angle_gamma 90.0000(10)
_cell_formula_units_Z 4
_cell_length_a 10.1345(6)
_cell_length_b 17.4948(4)
_cell_length_c 19.2433(6)
_cell_measurement_temperature 293(2)
_cell_volume 3411.9(2)
_diffrn_ambient_temperature 293(2)
_exptl_crystal_density_diffrn 1.364
_cod_depositor_comments
;
The following automatic conversions were performed:
'_symmetry_cell_setting' value 'Orthorhombic' changed to 'orthorhombic'
according to '/home/saulius/struct/CIF-dictionaries/cif_core.dic'
dictionary named 'cif_core.dic' version 2.4.1 from 2010-06-29.

Automatic conversion script
Id: cif_fix_enum 1527 2010-12-29 10:47:43Z saulius 
;
_cod_database_code 4062950

loop_
_symmetry_equiv_pos_as_xyz
'x, y, z'
'-x+1/2, y+1/2, z'
'x, -y+1/2, z+1/2'
'-x+1/2, -y, z+1/2'
'-x, -y, -z'
'x-1/2, -y-1/2, -z'
'-x, y-1/2, -z-1/2'
'x-1/2, y, -z-1/2'

loop_
_atom_site_label
_atom_site_type_symbol
_atom_site_fract_x
_atom_site_fract_y
_atom_site_fract_z
_atom_site_U_iso_or_equiv
_atom_site_adp_type
_atom_site_occupancy
_atom_site_symmetry_multiplicity
_atom_site_calc_flag
_atom_site_refinement_flags
_atom_site_disorder_assembly
_atom_site_disorder_group
O10 O 0.3245(3) 0.57840(15) 0.25815(19) 0.0267(9) Uani 1 1 d . . .
O19 O 0.8389(3) 0.33777(17) 0.1154(2) 0.0316(9) Uani 1 1 d . . .
N1 N 0.5617(3) 0.51379(19) 0.0833(2) 0.0233(10) Uani 1 1 d . . .
C1 C 0.4985(5) 0.4800(2) 0.0337(3) 0.0206(12) Uani 1 1 d . . .
C2 C 0.4261(5) 0.4059(2) 0.0417(3) 0.0321(13) Uani 1 1 d . . .
H2A H 0.3588 0.4023 0.0067 0.048 Uiso 1 1 calc R . .
H2B H 0.3861 0.4038 0.0869 0.048 Uiso 1 1 calc R . .
H2C H 0.4868 0.3642 0.0366 0.048 Uiso 1 1 calc R . .
C3 C 0.5732(5) 0.4779(2) 0.1490(3) 0.0205(12) Uani 1 1 d . . .
C4 C 0.4901(5) 0.5005(2) 0.2056(3) 0.0237(12) Uani 1 1 d . . .
C5 C 0.5121(4) 0.4680(2) 0.2712(3) 0.0247(13) Uani 1 1 d . . .
H5A H 0.4608 0.4830 0.3089 0.030 Uiso 1 1 calc R . .
C6 C 0.6102(4) 0.4134(2) 0.2799(3) 0.0283(14) Uani 1 1 d . . .
H6A H 0.6219 0.3912 0.3234 0.034 Uiso 1 1 calc R . .
C7 C 0.6905(5) 0.3912(2) 0.2259(3) 0.0247(13) Uani 1 1 d . . .
H7A H 0.7557 0.3546 0.2331 0.030 Uiso 1 1 calc R . .
C8 C 0.6739(5) 0.4239(2) 0.1601(3) 0.0245(13) Uani 1 1 d . . .
C9 C 0.3882(4) 0.5592(2) 0.1967(3) 0.0206(12) Uani 1 1 d . . .
C11 C 0.2376(5) 0.6359(2) 0.2415(3) 0.0237(13) Uani 1 1 d . . .
C12 C 0.2446(5) 0.6535(3) 0.1716(3) 0.0257(12) Uani 1 1 d . . .
C13 C 0.3443(4) 0.6028(2) 0.1421(3) 0.0277(13) Uani 1 1 d . . .
H13A H 0.3721 0.6005 0.0961 0.033 Uiso 1 1 calc R . .
C14 C 0.1515(5) 0.6701(2) 0.2867(3) 0.0285(13) Uani 1 1 d . . .
H14A H 0.1481 0.6564 0.3334 0.034 Uiso 1 1 calc R . .
C15 C 0.0695(5) 0.7263(3) 0.2594(3) 0.0329(14) Uani 1 1 d . . .
H15A H 0.0087 0.7505 0.2881 0.039 Uiso 1 1 calc R . .
C16 C 0.0771(5) 0.7469(3) 0.1898(3) 0.0339(15) Uani 1 1 d . . .
H16A H 0.0218 0.7851 0.1730 0.041 Uiso 1 1 calc R . .
C17 C 0.1649(5) 0.7119(2) 0.1448(3) 0.0305(13) Uani 1 1 d . . .
H17A H 0.1707 0.7267 0.0984 0.037 Uiso 1 1 calc R . .
C18 C 0.7666(4) 0.4048(2) 0.1040(3) 0.0233(12) Uani 1 1 d . . .
C20 C 0.9294(5) 0.3327(3) 0.0611(3) 0.0306(14) Uani 1 1 d . . .
C21 C 0.9148(5) 0.3948(3) 0.0172(3) 0.0269(13) Uani 1 1 d . . .
C22 C 0.8082(4) 0.4395(2) 0.0454(3) 0.0276(13) Uani 1 1 d . . .
H22A H 0.7741 0.4843 0.0266 0.033 Uiso 1 1 calc R . .
C23 C 1.0244(5) 0.2765(3) 0.0526(3) 0.0404(16) Uani 1 1 d . . .
H23A H 1.0321 0.2357 0.0833 0.049 Uiso 1 1 calc R . .
C24 C 1.1059(5) 0.2843(3) -0.0033(3) 0.0434(17) Uani 1 1 d . . .
H24A H 1.1713 0.2479 -0.0107 0.052 Uiso 1 1 calc R . .
C25 C 1.0949(5) 0.3439(3) -0.0491(4) 0.0463(16) Uani 1 1 d . . .
H25A H 1.1517 0.3466 -0.0870 0.056 Uiso 1 1 calc R . .
C26 C 1.0001(5) 0.4008(3) -0.0398(3) 0.0442(15) Uani 1 1 d . . .
H26A H 0.9937 0.4416 -0.0706 0.053 Uiso 1 1 calc R . .

loop_
_atom_site_aniso_label
_atom_site_aniso_U_11
_atom_site_aniso_U_22
_atom_site_aniso_U_33
_atom_site_aniso_U_23
_atom_site_aniso_U_13
_atom_site_aniso_U_12
O10 0.0248(19) 0.0289(18) 0.027(3) 0.0023(15) 0.0002(17) 0.0009(16)
O19 0.036(2) 0.0273(18) 0.031(3) 0.0039(17) 0.001(2) 0.0073(17)
N1 0.020(2) 0.024(2) 0.026(3) 0.002(2) 0.002(2) 0.0047(18)
C1 0.021(2) 0.022(2) 0.020(4) -0.001(2) 0.001(3) 0.005(2)
C2 0.039(3) 0.031(3) 0.026(4) 0.001(3) -0.009(3) -0.005(3)
C3 0.027(3) 0.018(2) 0.017(3) 0.002(2) -0.007(3) -0.007(2)
C4 0.022(3) 0.023(2) 0.025(4) -0.006(2) 0.002(3) -0.003(2)
C5 0.031(3) 0.031(3) 0.013(4) 0.006(2) 0.003(3) -0.002(3)
C6 0.032(3) 0.029(3) 0.024(4) 0.002(3) -0.007(3) -0.002(2)
C7 0.030(3) 0.024(3) 0.020(4) 0.005(2) -0.005(3) -0.001(2)
C8 0.022(3) 0.020(3) 0.031(4) -0.004(2) 0.003(3) -0.003(2)
C9 0.021(3) 0.023(2) 0.018(4) 0.000(2) 0.002(2) -0.002(2)
C11 0.022(3) 0.027(3) 0.022(4) 0.001(2) -0.003(3) -0.003(2)
C12 0.023(3) 0.023(3) 0.032(4) -0.001(3) 0.002(3) 0.000(2)
C13 0.030(3) 0.030(3) 0.023(4) 0.002(3) 0.001(3) 0.002(3)
C14 0.032(3) 0.032(3) 0.022(4) 0.003(3) 0.003(3) 0.000(3)
C15 0.029(3) 0.034(3) 0.035(4) -0.009(3) 0.000(3) -0.001(3)
C16 0.029(3) 0.029(3) 0.044(5) -0.004(3) -0.003(3) 0.007(3)
C17 0.038(3) 0.033(3) 0.021(4) 0.005(3) 0.003(3) 0.007(3)
C18 0.019(3) 0.023(3) 0.028(4) -0.002(3) -0.005(2) 0.003(2)
C20 0.030(3) 0.036(3) 0.027(4) -0.007(3) 0.003(3) 0.000(3)
C21 0.022(3) 0.036(3) 0.022(3) -0.005(3) 0.000(3) -0.011(3)
C22 0.028(3) 0.026(2) 0.029(4) 0.011(3) 0.002(3) 0.001(2)
C23 0.043(3) 0.039(3) 0.039(5) -0.010(3) -0.001(3) 0.007(3)
C24 0.035(3) 0.051(4) 0.045(5) -0.005(3) -0.004(3) 0.013(3)
C25 0.028(3) 0.069(4) 0.042(5) -0.015(4) 0.008(3) -0.002(3)
C26 0.030(3) 0.056(3) 0.047(5) 0.006(3) 0.006(3) -0.008(3)

loop_
_geom_bond_atom_site_label_1
_geom_bond_atom_site_label_2
_geom_bond_distance
_geom_bond_site_symmetry_2
_geom_bond_publ_flag
O10 C11 1.375(5) . ?
O10 C9 1.388(6) . ?
O19 C20 1.393(6) . ?
O19 C18 1.401(5) . ?
N1 C1 1.293(6) . ?
N1 C3 1.415(6) . ?
C1 C1 1.473(10) 5_665 ?
C1 C2 1.498(6) . ?
C3 C8 1.408(6) . ?
C3 C4 1.432(7) . ?
C4 C5 1.402(7) . ?
C4 C9 1.466(6) . ?
C5 C6 1.389(6) . ?
C6 C7 1.376(7) . ?
C7 C8 1.399(7) . ?
C8 C18 1.471(7) . ?
C9 C13 1.374(7) . ?
C11 C14 1.370(7) . ?
C11 C12 1.382(7) . ?
C12 C17 1.401(6) . ?
C12 C13 1.459(6) . ?
C14 C15 1.392(6) . ?
C15 C16 1.388(8) . ?
C16 C17 1.384(7) . ?
C18 C22 1.347(7) . ?
C20 C23 1.386(7) . ?
C20 C21 1.385(6) . ?
C21 C26 1.399(7) . ?
C21 C22 1.440(6) . ?
C23 C24 1.364(8) . ?
C24 C25 1.369(8) . ?
C25 C26 1.395(7) . ?
